data_7026388
loop_
_publ_author_name
'Min, Kil Sik'
'Park, A. Hyun'
'Shin, Jong Won'
'Rowthu, Sankara Rao'
'Kim, Seog K.'
'Ryoo, Jae Jeong'

_publ_section_title
;
 Synthesis and characterization of enantiopure copper(II) complexes using
 chiral bidentate ligands.
;
_journal_issue 37
_journal_name_full 'Dalton transactions (Cambridge, England : 2003)'
_journal_page_first 8741
_journal_page_last 8747
_journal_paper_doi 10.1039/c0dt00380h
_journal_volume 39
_journal_year 2010
_chemical_absolute_configuration rm
_chemical_formula_sum 'C42 H44 Cl2 Cu N6 O9'
_chemical_formula_weight 911.27
_chemical_name_systematic
;
?
;
_space_group_IT_number 96
_symmetry_cell_setting tetragonal
_symmetry_space_group_name_Hall 'P 4nw 2abw'
_symmetry_space_group_name_H-M 'P 43 21 2'
_atom_sites_solution_hydrogens geom
_atom_sites_solution_primary direct
_atom_sites_solution_secondary difmap
_audit_creation_method SHELXL-97
_cell_angle_alpha 90.00
_cell_angle_beta 90.00
_cell_angle_gamma 90.00
_cell_formula_units_Z 8
_cell_length_a 13.1953(3)
_cell_length_b 13.1953(3)
_cell_length_c 50.6073(18)
_cell_measurement_temperature 200(2)
_cell_volume 8811.5(4)
_computing_structure_refinement 'SHELXL-97 (Sheldrick, 1997)'
_diffrn_ambient_temperature 200(2)
_diffrn_measured_fraction_theta_full 0.995
_diffrn_measured_fraction_theta_max 0.995
_diffrn_radiation_monochromator graphite
_diffrn_radiation_source 'fine-focus sealed tube'
_diffrn_radiation_type MoK\a
_diffrn_radiation_wavelength 0.71073
_diffrn_reflns_av_R_equivalents 0.1378
_diffrn_reflns_av_sigmaI/netI 0.1101
_diffrn_reflns_limit_h_max 17
_diffrn_reflns_limit_h_min -9
_diffrn_reflns_limit_k_max 17
_diffrn_reflns_limit_k_min -17
_diffrn_reflns_limit_l_max 64
_diffrn_reflns_limit_l_min -67
_diffrn_reflns_number 65877
_diffrn_reflns_theta_full 28.30
_diffrn_reflns_theta_max 28.30
_diffrn_reflns_theta_min 1.74
_exptl_absorpt_coefficient_mu 0.677
_exptl_absorpt_correction_T_max 0.9171
_exptl_absorpt_correction_T_min 0.8025
_exptl_absorpt_correction_type multi-scan
_exptl_absorpt_process_details SADABS
_exptl_crystal_density_diffrn 1.374
_exptl_crystal_density_method 'not measured'
_exptl_crystal_F_000 3784
_exptl_crystal_size_max 0.34
_exptl_crystal_size_mid 0.33
_exptl_crystal_size_min 0.13
_refine_diff_density_max 0.572
_refine_diff_density_min -0.845
_refine_diff_density_rms 0.084
_refine_ls_abs_structure_details 'Flack H D (1983), Acta Cryst. A39, 876-881'
_refine_ls_abs_structure_Flack 0.00(2)
_refine_ls_extinction_method none
_refine_ls_goodness_of_fit_ref 1.028
_refine_ls_hydrogen_treatment constr
_refine_ls_matrix_type full
_refine_ls_number_parameters 545
_refine_ls_number_reflns 10922
_refine_ls_number_restraints 0
_refine_ls_restrained_S_all 1.028
_refine_ls_R_factor_all 0.1621
_refine_ls_R_factor_gt 0.0774
_refine_ls_shift/su_max 0.009
_refine_ls_shift/su_mean 0.001
_refine_ls_structure_factor_coef Fsqd
_refine_ls_weighting_details 'calc w=1/[\s^2^(Fo^2^)+(0.1093P)^2^+0.0000P] where P=(Fo^2^+2Fc^2^)/3'
_refine_ls_weighting_scheme calc
_refine_ls_wR_factor_gt 0.1803
_refine_ls_wR_factor_ref 0.2236
_reflns_number_gt 5770
_reflns_number_total 10922
_reflns_threshold_expression >2sigma(I)
_cod_data_source_file c0dt00380h.txt
_cod_data_source_block 2
_cod_original_sg_symbol_H-M P43212
_cod_database_code 7026388

loop_
_symmetry_equiv_pos_as_xyz
'x, y, z'
'-x, -y, z+1/2'
'-y+1/2, x+1/2, z+3/4'
'y+1/2, -x+1/2, z+1/4'
'-x+1/2, y+1/2, -z+3/4'
'x+1/2, -y+1/2, -z+1/4'
'y, x, -z'
'-y, -x, -z+1/2'

loop_
_atom_site_label
_atom_site_type_symbol
_atom_site_fract_x
_atom_site_fract_y
_atom_site_fract_z
_atom_site_U_iso_or_equiv
_atom_site_adp_type
_atom_site_occupancy
_atom_site_symmetry_multiplicity
_atom_site_calc_flag
_atom_site_refinement_flags
Cu1 Cu 0.43370(5) 0.95007(5) 0.048672(12) 0.0393(2) Uani 1 1 d .
N1 N 0.4072(4) 1.0741(3) 0.07173(9) 0.0453(12) Uani 1 1 d .
N2 N 0.5528(4) 0.9371(3) 0.07418(8) 0.0419(10) Uani 1 1 d .
N3 N 0.4468(4) 0.8124(3) 0.03151(8) 0.0380(10) Uani 1 1 d .
N4 N 0.3193(4) 0.8359(4) 0.07502(9) 0.0481(12) Uani 1 1 d .
N5 N 0.3253(4) 0.9842(3) 0.02077(8) 0.0393(11) Uani 1 1 d .
N6 N 0.5242(3) 1.0426(3) 0.01673(9) 0.0412(11) Uani 1 1 d .
C1 C 0.3347(6) 1.1426(5) 0.06929(14) 0.0605(19) Uani 1 1 d .
H1 H 0.2868 1.1368 0.0554 0.073 Uiso 1 1 calc R
C2 C 0.3281(6) 1.2220(6) 0.08664(16) 0.076(2) Uani 1 1 d .
H2 H 0.2754 1.2704 0.0846 0.091 Uiso 1 1 calc R
C3 C 0.3945(7) 1.2326(6) 0.10646(16) 0.081(2) Uani 1 1 d .
H3 H 0.3889 1.2879 0.1184 0.097 Uiso 1 1 calc R
C4 C 0.4712(6) 1.1623(5) 0.10935(13) 0.068(2) Uani 1 1 d .
H4 H 0.5196 1.1679 0.1232 0.081 Uiso 1 1 calc R
C5 C 0.4752(5) 1.0825(4) 0.09122(12) 0.0499(16) Uani 1 1 d .
C6 C 0.5554(5) 1.0070(5) 0.09132(12) 0.0510(15) Uani 1 1 d .
H6 H 0.6085 1.0100 0.1040 0.061 Uiso 1 1 calc R
C7 C 0.6363(5) 0.8616(4) 0.07270(12) 0.0479(15) Uani 1 1 d .
H7 H 0.6573 0.8576 0.0537 0.058 Uiso 1 1 calc R
C8 C 0.5942(4) 0.7573(5) 0.08012(11) 0.0433(15) Uani 1 1 d .
C9 C 0.5381(5) 0.7417(5) 0.10245(12) 0.0503(15) Uani 1 1 d .
H9 H 0.5252 0.7968 0.1141 0.060 Uiso 1 1 calc R
C10 C 0.5007(6) 0.6488(6) 0.10824(14) 0.067(2) Uani 1 1 d .
H10 H 0.4602 0.6392 0.1236 0.080 Uiso 1 1 calc R
C11 C 0.5219(6) 0.5670(6) 0.09164(15) 0.0658(19) Uani 1 1 d .
H11 H 0.4949 0.5020 0.0956 0.079 Uiso 1 1 calc R
C12 C 0.5803(7) 0.5796(6) 0.07016(15) 0.074(2) Uani 1 1 d .
H12 H 0.5964 0.5231 0.0593 0.089 Uiso 1 1 calc R
C13 C 0.6169(5) 0.6751(5) 0.06385(13) 0.0547(17) Uani 1 1 d .
H13 H 0.6574 0.6844 0.0485 0.066 Uiso 1 1 calc R
C14 C 0.7304(5) 0.8846(6) 0.08842(15) 0.0647(19) Uani 1 1 d .
H14A H 0.7498 0.9556 0.0857 0.097 Uiso 1 1 calc R
H14B H 0.7857 0.8403 0.0826 0.097 Uiso 1 1 calc R
H14C H 0.7171 0.8730 0.1072 0.097 Uiso 1 1 calc R
C15 C 0.5040(5) 0.8006(5) 0.00961(11) 0.0490(16) Uani 1 1 d .
H15 H 0.5448 0.8552 0.0036 0.059 Uiso 1 1 calc R
C16 C 0.5040(6) 0.7105(6) -0.00407(14) 0.064(2) Uani 1 1 d .
H16 H 0.5459 0.7027 -0.0192 0.077 Uiso 1 1 calc R
C17 C 0.4432(6) 0.6313(5) 0.00412(14) 0.0614(18) Uani 1 1 d .
H17 H 0.4406 0.5701 -0.0057 0.074 Uiso 1 1 calc R
C18 C 0.3869(5) 0.6424(5) 0.02657(13) 0.0498(16) Uani 1 1 d .
H18 H 0.3469 0.5881 0.0332 0.060 Uiso 1 1 calc R
C19 C 0.3896(5) 0.7339(4) 0.03935(11) 0.0421(14) Uani 1 1 d .
C20 C 0.3284(5) 0.7506(5) 0.06355(12) 0.0488(15) Uani 1 1 d .
H20 H 0.2938 0.6941 0.0709 0.059 Uiso 1 1 calc R
C21 C 0.2488(5) 0.8394(6) 0.09846(13) 0.0617(19) Uani 1 1 d .
H21 H 0.2265 0.7684 0.1022 0.074 Uiso 1 1 calc R
C22 C 0.1567(6) 0.8986(8) 0.09020(14) 0.077(3) Uani 1 1 d .
C23 C 0.0849(6) 0.8451(10) 0.07499(16) 0.107(4) Uani 1 1 d .
H23 H 0.0974 0.7755 0.0715 0.129 Uiso 1 1 calc R
C24 C 0.0021(9) 0.8856(15) 0.0654(2) 0.148(6) Uani 1 1 d .
H24 H -0.0447 0.8484 0.0549 0.177 Uiso 1 1 calc R
C25 C -0.0123(11) 0.9903(16) 0.0719(3) 0.170(10) Uani 1 1 d .
H25 H -0.0722 1.0236 0.0661 0.204 Uiso 1 1 calc R
C26 C 0.0605(11) 1.0464(14) 0.0869(3) 0.180(9) Uani 1 1 d .
H26 H 0.0500 1.1165 0.0903 0.216 Uiso 1 1 calc R
C27 C 0.1475(9) 0.9978(9) 0.0967(2) 0.126(5) Uani 1 1 d .
H27 H 0.1965 1.0321 0.1071 0.151 Uiso 1 1 calc R
C28 C 0.3041(6) 0.8764(7) 0.12193(14) 0.081(2) Uani 1 1 d .
H28A H 0.3473 0.8222 0.1288 0.121 Uiso 1 1 calc R
H28B H 0.2555 0.8971 0.1355 0.121 Uiso 1 1 calc R
H28C H 0.3462 0.9346 0.1170 0.121 Uiso 1 1 calc R
C29 C 0.2292(4) 0.9548(5) 0.02173(12) 0.0476(15) Uani 1 1 d .
H29 H 0.2066 0.9187 0.0369 0.057 Uiso 1 1 calc R
C30 C 0.1606(5) 0.9742(6) 0.00176(14) 0.0612(19) Uani 1 1 d .
H30 H 0.0922 0.9524 0.0033 0.073 Uiso 1 1 calc R
C31 C 0.1914(6) 1.0238(6) -0.01964(15) 0.069(2) Uani 1 1 d .
H31 H 0.1453 1.0377 -0.0336 0.083 Uiso 1 1 calc R
C32 C 0.2928(6) 1.0553(6) -0.02134(13) 0.0640(19) Uani 1 1 d .
H32 H 0.3159 1.0904 -0.0366 0.077 Uiso 1 1 calc R
C33 C 0.3576(5) 1.0355(4) -0.00118(11) 0.0441(14) Uani 1 1 d .
C34 C 0.4632(5) 1.0663(4) -0.00153(12) 0.0484(14) Uani 1 1 d .
H34 H 0.4873 1.1056 -0.0160 0.058 Uiso 1 1 calc R
C35 C 0.6317(5) 1.0728(5) 0.01596(13) 0.0505(16) Uani 1 1 d .
H35 H 0.6725 1.0113 0.0205 0.061 Uiso 1 1 calc R
C36 C 0.6517(5) 1.1494(5) 0.03681(14) 0.0595(18) Uani 1 1 d .
C37 C 0.5836(6) 1.2258(5) 0.04264(14) 0.064(2) Uani 1 1 d .
H37 H 0.5208 1.2292 0.0335 0.077 Uiso 1 1 calc R
C38 C 0.6069(8) 1.2985(7) 0.06195(19) 0.095(3) Uani 1 1 d .
H38 H 0.5589 1.3506 0.0655 0.114 Uiso 1 1 calc R
C39 C 0.6920(13) 1.2977(11) 0.0754(3) 0.163(6) Uani 1 1 d .
H39 H 0.7036 1.3429 0.0896 0.196 Uiso 1 1 calc R
C40 C 0.7674(12) 1.2241(14) 0.0672(3) 0.173(6) Uani 1 1 d .
H40 H 0.8347 1.2284 0.0738 0.207 Uiso 1 1 calc R
C41 C 0.7407(8) 1.1470(8) 0.0496(2) 0.119(4) Uani 1 1 d .
H41 H 0.7860 1.0922 0.0467 0.143 Uiso 1 1 calc R
C42 C 0.6695(6) 1.1105(6) -0.01080(15) 0.077(2) Uani 1 1 d .
H42A H 0.6327 1.1722 -0.0157 0.115 Uiso 1 1 calc R
H42B H 0.6580 1.0582 -0.0242 0.115 Uiso 1 1 calc R
H42C H 0.7421 1.1254 -0.0097 0.115 Uiso 1 1 calc R
Cl1 Cl 0.6688(2) 1.01679(17) 0.16260(4) 0.0845(7) Uani 1 1 d .
Cl2 Cl 0.33528(18) 0.33528(18) 0.0000 0.0837(9) Uani 1 2 d S
Cl3 Cl 0.82711(17) 0.82711(17) 0.0000 0.0782(8) Uani 1 2 d S
O1 O 0.6100(8) 0.9369(6) 0.15240(14) 0.168(4) Uani 1 1 d .
O2 O 0.6117(7) 1.1030(6) 0.16555(17) 0.150(3) Uani 1 1 d .
O3 O 0.7042(9) 0.9945(9) 0.18692(14) 0.201(5) Uani 1 1 d .
O4 O 0.7359(9) 1.0461(10) 0.14368(18) 0.229(7) Uani 1 1 d .
O5 O 0.3125(7) 0.2563(5) 0.01987(17) 0.153(3) Uani 1 1 d .
O6 O 0.3167(11) 0.4178(6) 0.0107(2) 0.235(7) Uani 1 1 d .
O7 O 0.8317(9) 0.7375(7) 0.0143(3) 0.227(6) Uani 1 1 d .
O8 O 0.8293(10) 0.9051(8) 0.01615(19) 0.231(7) Uani 1 1 d .
O9 O 0.8958(11) 0.510(2) 0.0631(5) 0.440(16) Uani 1 1 d .

loop_
_atom_site_aniso_label
_atom_site_aniso_U_11
_atom_site_aniso_U_22
_atom_site_aniso_U_33
_atom_site_aniso_U_23
_atom_site_aniso_U_13
_atom_site_aniso_U_12
Cu1 0.0424(4) 0.0371(4) 0.0384(3) -0.0032(3) -0.0006(3) 0.0059(3)
N1 0.046(3) 0.039(3) 0.051(3) -0.001(2) 0.008(2) 0.004(2)
N2 0.045(3) 0.042(3) 0.038(2) 0.000(2) 0.003(2) 0.004(2)
N3 0.043(3) 0.030(2) 0.041(2) 0.0041(19) -0.001(2) 0.004(2)
N4 0.050(3) 0.056(3) 0.039(3) 0.006(3) 0.004(2) 0.007(2)
N5 0.047(3) 0.036(3) 0.034(2) 0.001(2) 0.002(2) 0.006(2)
N6 0.041(3) 0.033(3) 0.050(3) 0.007(2) 0.009(2) -0.0038(19)
C1 0.064(5) 0.046(4) 0.072(4) -0.013(3) 0.001(4) 0.020(3)
C2 0.083(6) 0.069(5) 0.076(5) -0.007(4) 0.003(5) 0.035(4)
C3 0.105(7) 0.061(5) 0.078(5) -0.032(4) 0.011(5) 0.004(5)
C4 0.101(6) 0.054(4) 0.048(4) -0.014(3) -0.005(4) 0.013(4)
C5 0.069(4) 0.038(3) 0.043(3) -0.003(3) -0.006(3) 0.006(3)
C6 0.051(4) 0.049(4) 0.053(4) -0.012(3) -0.013(3) 0.005(3)
C7 0.058(4) 0.042(4) 0.043(3) 0.000(3) 0.003(3) 0.014(3)
C8 0.043(4) 0.048(4) 0.038(3) 0.000(3) -0.007(3) 0.006(3)
C9 0.054(4) 0.060(4) 0.037(3) -0.002(3) -0.004(3) 0.003(3)
C10 0.067(5) 0.076(6) 0.058(4) 0.027(4) -0.006(4) 0.002(4)
C11 0.078(5) 0.046(4) 0.074(5) 0.005(4) 0.001(4) 0.004(4)
C12 0.117(7) 0.048(4) 0.058(4) -0.004(3) 0.002(5) 0.013(4)
C13 0.070(5) 0.049(4) 0.045(4) 0.001(3) 0.007(3) 0.011(3)
C14 0.050(4) 0.060(5) 0.084(5) 0.009(4) -0.012(4) -0.002(3)
C15 0.056(4) 0.047(4) 0.044(3) -0.002(3) 0.010(3) 0.007(3)
C16 0.065(5) 0.066(5) 0.061(4) -0.016(4) 0.012(4) 0.011(4)
C17 0.071(5) 0.043(4) 0.070(4) -0.017(3) -0.015(4) 0.002(4)
C18 0.039(3) 0.044(4) 0.066(4) -0.003(3) 0.000(3) 0.004(3)
C19 0.046(3) 0.037(3) 0.043(3) 0.000(3) -0.006(3) 0.001(3)
C20 0.045(4) 0.052(4) 0.049(4) 0.013(3) 0.001(3) 0.000(3)
C21 0.064(5) 0.070(5) 0.052(4) 0.004(4) 0.012(4) -0.007(4)
C22 0.049(5) 0.131(8) 0.049(4) 0.029(5) 0.023(4) 0.014(5)
C23 0.045(5) 0.218(12) 0.060(5) 0.023(6) -0.003(4) -0.004(6)
C24 0.070(8) 0.29(2) 0.087(7) 0.080(11) -0.007(6) -0.024(10)
C25 0.074(8) 0.27(2) 0.166(14) 0.161(16) 0.060(9) 0.069(12)
C26 0.123(11) 0.222(17) 0.195(15) 0.147(14) 0.109(11) 0.093(13)
C27 0.132(9) 0.139(10) 0.108(7) 0.087(7) 0.076(7) 0.087(8)
C28 0.079(6) 0.106(7) 0.057(4) -0.004(4) 0.005(4) 0.024(5)
C29 0.039(3) 0.051(4) 0.054(4) -0.001(3) -0.002(3) -0.003(3)
C30 0.045(4) 0.061(5) 0.077(5) 0.010(4) -0.007(4) 0.001(3)
C31 0.066(5) 0.076(5) 0.066(5) 0.013(4) -0.034(4) 0.011(4)
C32 0.073(5) 0.073(5) 0.046(3) 0.020(4) -0.005(3) 0.006(4)
C33 0.051(4) 0.034(3) 0.047(3) 0.006(3) -0.003(3) 0.002(2)
C34 0.053(4) 0.040(3) 0.052(3) 0.018(3) 0.007(3) 0.001(3)
C35 0.051(4) 0.036(3) 0.064(4) 0.013(3) 0.009(3) -0.003(3)
C36 0.049(4) 0.054(4) 0.075(4) 0.012(4) -0.019(4) -0.006(3)
C37 0.081(5) 0.038(4) 0.073(5) 0.009(3) -0.002(4) -0.008(3)
C38 0.129(8) 0.065(6) 0.093(6) 0.003(5) -0.007(6) -0.041(5)
C39 0.179(15) 0.145(13) 0.166(12) -0.069(10) -0.083(12) -0.029(10)
C40 0.120(11) 0.219(17) 0.179(14) -0.069(13) -0.065(10) -0.020(11)
C41 0.097(7) 0.097(7) 0.161(10) -0.015(7) -0.083(8) 0.001(6)
C42 0.069(5) 0.073(5) 0.088(5) 0.022(4) 0.027(4) -0.015(4)
Cl1 0.131(2) 0.0696(14) 0.0529(11) -0.0077(9) -0.0117(12) 0.0039(13)
Cl2 0.0614(11) 0.0614(11) 0.129(3) 0.0003(12) -0.0003(12) 0.0112(14)
Cl3 0.0724(12) 0.0724(12) 0.090(2) -0.0187(12) 0.0187(12) 0.0020(15)
O1 0.291(11) 0.106(6) 0.106(5) -0.045(4) 0.057(6) -0.105(7)
O2 0.164(8) 0.120(6) 0.167(7) -0.036(6) -0.030(6) 0.049(6)
O3 0.292(13) 0.236(12) 0.074(5) -0.004(6) -0.041(6) 0.098(9)
O4 0.246(12) 0.297(14) 0.145(7) -0.122(9) 0.074(8) -0.181(11)
O5 0.190(9) 0.096(5) 0.173(7) 0.082(5) -0.044(7) -0.023(5)
O6 0.419(19) 0.076(6) 0.209(10) -0.064(6) 0.104(12) -0.054(8)
O7 0.251(12) 0.104(7) 0.325(15) 0.072(9) 0.066(12) -0.016(7)
O8 0.326(15) 0.199(10) 0.168(8) -0.109(8) -0.089(9) 0.164(10)
O9 0.142(12) 0.71(5) 0.47(2) -0.19(3) -0.059(16) -0.026(18)

loop_
_atom_type_symbol
_atom_type_description
_atom_type_scat_dispersion_real
_atom_type_scat_dispersion_imag
_atom_type_scat_source
C C 0.0033 0.0016 'International Tables Vol C Tables 4.2.6.8 and 6.1.1.4'
H H 0.0000 0.0000 'International Tables Vol C Tables 4.2.6.8 and 6.1.1.4'
N N 0.0061 0.0033 'International Tables Vol C Tables 4.2.6.8 and 6.1.1.4'
O O 0.0106 0.0060 'International Tables Vol C Tables 4.2.6.8 and 6.1.1.4'
Cu Cu 0.3201 1.2651 'International Tables Vol C Tables 4.2.6.8 and 6.1.1.4'
Cl Cl 0.1484 0.1585 'International Tables Vol C Tables 4.2.6.8 and 6.1.1.4'

loop_
_geom_angle_atom_site_label_1
_geom_angle_atom_site_label_2
_geom_angle_atom_site_label_3
_geom_angle
_geom_angle_site_symmetry_1
_geom_angle_site_symmetry_3
N3 Cu1 N1 168.95(18) . .
N3 Cu1 N2 97.50(18) . .
N1 Cu1 N2 80.65(19) . .
N3 Cu1 N5 87.79(17) . .
N1 Cu1 N5 95.59(19) . .
N2 Cu1 N5 170.63(19) . .
N3 Cu1 N6 97.37(17) . .
N1 Cu1 N6 93.65(17) . .
N2 Cu1 N6 95.01(18) . .
N5 Cu1 N6 76.58(18) . .
C1 N1 C5 119.8(5) . .
C1 N1 Cu1 128.3(5) . .
C5 N1 Cu1 111.9(4) . .
C6 N2 C7 120.2(5) . .
C6 N2 Cu1 113.1(4) . .
C7 N2 Cu1 126.5(4) . .
C19 N3 C15 118.0(5) . .
C19 N3 Cu1 121.3(4) . .
C15 N3 Cu1 120.2(4) . .
C20 N4 C21 116.4(5) . .
C29 N5 C33 118.2(5) . .
C29 N5 Cu1 125.1(4) . .
C33 N5 Cu1 116.6(4) . .
C34 N6 C35 121.7(5) . .
C34 N6 Cu1 108.0(4) . .
C35 N6 Cu1 130.3(4) . .
N1 C1 C2 120.6(7) . .
N1 C1 H1 119.7 . .
C2 C1 H1 119.7 . .
C3 C2 C1 121.3(7) . .
C3 C2 H2 119.4 . .
C1 C2 H2 119.4 . .
C2 C3 C4 119.2(7) . .
C2 C3 H3 120.4 . .
C4 C3 H3 120.4 . .
C3 C4 C5 117.7(7) . .
C3 C4 H4 121.2 . .
C5 C4 H4 121.2 . .
N1 C5 C4 121.4(6) . .
N1 C5 C6 115.8(5) . .
C4 C5 C6 122.8(6) . .
N2 C6 C5 118.5(6) . .
N2 C6 H6 120.7 . .
C5 C6 H6 120.7 . .
N2 C7 C14 116.7(5) . .
N2 C7 C8 108.7(5) . .
C14 C7 C8 110.6(5) . .
N2 C7 H7 106.8 . .
C14 C7 H7 106.8 . .
C8 C7 H7 106.8 . .
C9 C8 C13 119.2(6) . .
C9 C8 C7 122.4(6) . .
C13 C8 C7 118.4(5) . .
C10 C9 C8 120.8(7) . .
C10 C9 H9 119.6 . .
C8 C9 H9 119.6 . .
C9 C10 C11 119.8(7) . .
C9 C10 H10 120.1 . .
C11 C10 H10 120.1 . .
C12 C11 C10 120.5(7) . .
C12 C11 H11 119.8 . .
C10 C11 H11 119.8 . .
C11 C12 C13 119.9(7) . .
C11 C12 H12 120.0 . .
C13 C12 H12 120.0 . .
C12 C13 C8 119.7(6) . .
C12 C13 H13 120.1 . .
C8 C13 H13 120.1 . .
C7 C14 H14A 109.5 . .
C7 C14 H14B 109.5 . .
H14A C14 H14B 109.5 . .
C7 C14 H14C 109.5 . .
H14A C14 H14C 109.5 . .
H14B C14 H14C 109.5 . .
N3 C15 C16 120.8(6) . .
N3 C15 H15 119.6 . .
C16 C15 H15 119.6 . .
C15 C16 C17 120.2(6) . .
C15 C16 H16 119.9 . .
C17 C16 H16 119.9 . .
C18 C17 C16 119.0(6) . .
C18 C17 H17 120.5 . .
C16 C17 H17 120.5 . .
C17 C18 C19 118.2(6) . .
C17 C18 H18 120.9 . .
C19 C18 H18 120.9 . .
N3 C19 C18 123.7(6) . .
N3 C19 C20 115.8(5) . .
C18 C19 C20 120.4(6) . .
N4 C20 C19 124.0(6) . .
N4 C20 H20 118.0 . .
C19 C20 H20 118.0 . .
C28 C21 C22 116.8(7) . .
C28 C21 N4 109.7(6) . .
C22 C21 N4 107.2(5) . .
C28 C21 H21 107.6 . .
C22 C21 H21 107.6 . .
N4 C21 H21 107.6 . .
C27 C22 C23 123.8(10) . .
C27 C22 C21 120.4(10) . .
C23 C22 C21 115.8(9) . .
C24 C23 C22 124.0(14) . .
C24 C23 H23 118.0 . .
C22 C23 H23 118.0 . .
C23 C24 C25 114.7(15) . .
C23 C24 H24 122.7 . .
C25 C24 H24 122.7 . .
C26 C25 C24 122.1(13) . .
C26 C25 H25 118.9 . .
C24 C25 H25 118.9 . .
C27 C26 C25 119.9(17) . .
C27 C26 H26 120.0 . .
C25 C26 H26 120.0 . .
C22 C27 C26 115.4(15) . .
C22 C27 H27 122.3 . .
C26 C27 H27 122.3 . .
C21 C28 H28A 109.5 . .
C21 C28 H28B 109.5 . .
H28A C28 H28B 109.5 . .
C21 C28 H28C 109.5 . .
H28A C28 H28C 109.5 . .
H28B C28 H28C 109.5 . .
N5 C29 C30 123.1(6) . .
N5 C29 H29 118.5 . .
C30 C29 H29 118.5 . .
C31 C30 C29 119.1(7) . .
C31 C30 H30 120.4 . .
C29 C30 H30 120.4 . .
C30 C31 C32 119.2(6) . .
C30 C31 H31 120.4 . .
C32 C31 H31 120.4 . .
C33 C32 C31 119.9(6) . .
C33 C32 H32 120.1 . .
C31 C32 H32 120.1 . .
C32 C33 N5 120.5(6) . .
C32 C33 C34 122.8(6) . .
N5 C33 C34 116.6(5) . .
N6 C34 C33 122.2(5) . .
N6 C34 H34 118.9 . .
C33 C34 H34 118.9 . .
N6 C35 C36 109.6(5) . .
N6 C35 C42 115.2(6) . .
C36 C35 C42 110.5(6) . .
N6 C35 H35 107.0 . .
C36 C35 H35 107.0 . .
C42 C35 H35 107.0 . .
C41 C36 C37 118.8(8) . .
C41 C36 C35 118.9(8) . .
C37 C36 C35 122.2(6) . .
C36 C37 C38 120.4(8) . .
C36 C37 H37 119.8 . .
C38 C37 H37 119.8 . .
C39 C38 C37 122.8(11) . .
C39 C38 H38 118.6 . .
C37 C38 H38 118.6 . .
C38 C39 C40 116.5(11) . .
C38 C39 H39 121.7 . .
C40 C39 H39 121.7 . .
C41 C40 C39 119.7(12) . .
C41 C40 H40 120.2 . .
C39 C40 H40 120.2 . .
C36 C41 C40 120.8(11) . .
C36 C41 H41 119.6 . .
C40 C41 H41 119.6 . .
C35 C42 H42A 109.5 . .
C35 C42 H42B 109.5 . .
H42A C42 H42B 109.5 . .
C35 C42 H42C 109.5 . .
H42A C42 H42C 109.5 . .
H42B C42 H42C 109.5 . .
O3 Cl1 O4 118.6(8) . .
O3 Cl1 O2 105.8(6) . .
O4 Cl1 O2 101.5(8) . .
O3 Cl1 O1 111.2(7) . .
O4 Cl1 O1 108.3(4) . .
O2 Cl1 O1 111.0(6) . .
O6 Cl2 O6 122.6(12) 7 .
O6 Cl2 O5 106.2(6) 7 7
O6 Cl2 O5 109.7(8) . 7
O6 Cl2 O5 109.7(8) 7 .
O6 Cl2 O5 106.2(6) . .
O5 Cl2 O5 100.1(7) 7 .
O8 Cl3 O8 110.6(13) 7 .
O8 Cl3 O7 110.1(7) 7 7
O8 Cl3 O7 107.9(6) . 7
O8 Cl3 O7 107.9(6) 7 .
O8 Cl3 O7 110.1(7) . .
O7 Cl3 O7 110.2(11) 7 .

loop_
_geom_bond_atom_site_label_1
_geom_bond_atom_site_label_2
_geom_bond_distance
_geom_bond_site_symmetry_2
Cu1 N3 2.021(4) .
Cu1 N1 2.040(5) .
Cu1 N2 2.041(4) .
Cu1 N5 2.060(5) .
Cu1 N6 2.351(4) .
N1 C1 1.322(8) .
N1 C5 1.338(8) .
N2 C6 1.266(7) .
N2 C7 1.487(7) .
N3 C19 1.341(7) .
N3 C15 1.350(7) .
N4 C20 1.271(8) .
N4 C21 1.508(8) .
N5 C29 1.326(7) .
N5 C33 1.370(7) .
N6 C34 1.265(7) .
N6 C35 1.474(7) .
C1 C2 1.369(9) .
C1 H1 0.9500 .
C2 C3 1.339(11) .
C2 H2 0.9500 .
C3 C4 1.382(11) .
C3 H3 0.9500 .
C4 C5 1.398(8) .
C4 H4 0.9500 .
C5 C6 1.453(8) .
C6 H6 0.9500 .
C7 C14 1.506(9) .
C7 C8 1.531(8) .
C7 H7 1.0000 .
C8 C9 1.366(8) .
C8 C13 1.395(8) .
C9 C10 1.354(9) .
C9 H9 0.9500 .
C10 C11 1.396(10) .
C10 H10 0.9500 .
C11 C12 1.342(10) .
C11 H11 0.9500 .
C12 C13 1.387(10) .
C12 H12 0.9500 .
C13 H13 0.9500 .
C14 H14A 0.9800 .
C14 H14B 0.9800 .
C14 H14C 0.9800 .
C15 C16 1.376(9) .
C15 H15 0.9500 .
C16 C17 1.381(10) .
C16 H16 0.9500 .
C17 C18 1.365(9) .
C17 H17 0.9500 .
C18 C19 1.370(8) .
C18 H18 0.9500 .
C19 C20 1.484(8) .
C20 H20 0.9500 .
C21 C28 1.477(10) .
C21 C22 1.504(11) .
C21 H21 1.0000 .
C22 C27 1.355(14) .
C22 C23 1.410(13) .
C23 C24 1.310(14) .
C23 H23 0.9500 .
C24 C25 1.43(2) .
C24 H24 0.9500 .
C25 C26 1.43(3) .
C25 H25 0.9500 .
C26 C27 1.406(16) .
C26 H26 0.9500 .
C27 H27 0.9500 .
C28 H28A 0.9800 .
C28 H28B 0.9800 .
C28 H28C 0.9800 .
C29 C30 1.381(9) .
C29 H29 0.9500 .
C30 C31 1.329(10) .
C30 H30 0.9500 .
C31 C32 1.404(10) .
C31 H31 0.9500 .
C32 C33 1.357(8) .
C32 H32 0.9500 .
C33 C34 1.451(9) .
C34 H34 0.9500 .
C35 C36 1.485(9) .
C35 C42 1.527(9) .
C35 H35 1.0000 .
C36 C41 1.342(10) .
C36 C37 1.382(10) .
C37 C38 1.403(11) .
C37 H37 0.9500 .
C38 C39 1.312(15) .
C38 H38 0.9500 .
C39 C40 1.450(18) .
C39 H39 0.9500 .
C40 C41 1.397(16) .
C40 H40 0.9500 .
C41 H41 0.9500 .
C42 H42A 0.9800 .
C42 H42B 0.9800 .
C42 H42C 0.9800 .
Cl1 O3 1.349(7) .
Cl1 O4 1.361(9) .
Cl1 O2 1.373(8) .
Cl1 O1 1.407(7) .
Cl2 O6 1.242(8) 7
Cl2 O6 1.242(8) .
Cl2 O5 1.479(7) 7
Cl2 O5 1.479(7) .
Cl3 O8 1.314(9) 7
Cl3 O8 1.314(9) .
Cl3 O7 1.386(10) 7
Cl3 O7 1.386(10) .

loop_
_geom_torsion_atom_site_label_1
_geom_torsion_atom_site_label_2
_geom_torsion_atom_site_label_3
_geom_torsion_atom_site_label_4
_geom_torsion
N3 Cu1 N1 C1 -101.0(11)
N2 Cu1 N1 C1 177.8(6)
N5 Cu1 N1 C1 6.4(6)
N6 Cu1 N1 C1 83.3(6)
N3 Cu1 N1 C5 79.6(11)
N2 Cu1 N1 C5 -1.7(4)
N5 Cu1 N1 C5 -173.0(4)
N6 Cu1 N1 C5 -96.2(4)
N3 Cu1 N2 C6 -169.0(4)
N1 Cu1 N2 C6 -0.1(4)
N5 Cu1 N2 C6 66.9(12)
N6 Cu1 N2 C6 92.8(4)
N3 Cu1 N2 C7 16.4(5)
N1 Cu1 N2 C7 -174.6(5)
N5 Cu1 N2 C7 -107.7(11)
N6 Cu1 N2 C7 -81.8(5)
N1 Cu1 N3 C19 18.1(13)
N2 Cu1 N3 C19 97.7(4)
N5 Cu1 N3 C19 -90.1(4)
N6 Cu1 N3 C19 -166.2(4)
N1 Cu1 N3 C15 -170.5(9)
N2 Cu1 N3 C15 -90.9(4)
N5 Cu1 N3 C15 81.4(4)
N6 Cu1 N3 C15 5.2(5)
N3 Cu1 N5 C29 79.9(5)
N1 Cu1 N5 C29 -89.6(5)
N2 Cu1 N5 C29 -155.4(10)
N6 Cu1 N5 C29 178.0(5)
N3 Cu1 N5 C33 -95.6(4)
N1 Cu1 N5 C33 95.0(4)
N2 Cu1 N5 C33 29.1(13)
N6 Cu1 N5 C33 2.5(4)
N3 Cu1 N6 C34 85.3(4)
N1 Cu1 N6 C34 -95.5(4)
N2 Cu1 N6 C34 -176.4(4)
N5 Cu1 N6 C34 -0.6(4)
N3 Cu1 N6 C35 -95.0(5)
N1 Cu1 N6 C35 84.1(5)
N2 Cu1 N6 C35 3.2(5)
N5 Cu1 N6 C35 179.0(5)
C5 N1 C1 C2 -0.4(10)
Cu1 N1 C1 C2 -179.8(5)
N1 C1 C2 C3 0.1(12)
C1 C2 C3 C4 0.2(13)
C2 C3 C4 C5 -0.2(12)
C1 N1 C5 C4 0.4(9)
Cu1 N1 C5 C4 179.9(5)
C1 N1 C5 C6 -176.5(6)
Cu1 N1 C5 C6 3.0(7)
C3 C4 C5 N1 -0.1(11)
C3 C4 C5 C6 176.6(7)
C7 N2 C6 C5 176.7(6)
Cu1 N2 C6 C5 1.8(7)
N1 C5 C6 N2 -3.3(9)
C4 C5 C6 N2 179.8(6)
C6 N2 C7 C14 -11.7(8)
Cu1 N2 C7 C14 162.5(4)
C6 N2 C7 C8 114.1(6)
Cu1 N2 C7 C8 -71.6(6)
N2 C7 C8 C9 -50.1(7)
C14 C7 C8 C9 79.2(7)
N2 C7 C8 C13 132.1(5)
C14 C7 C8 C13 -98.7(7)
C13 C8 C9 C10 -3.1(10)
C7 C8 C9 C10 179.1(6)
C8 C9 C10 C11 1.8(10)
C9 C10 C11 C12 0.9(11)
C10 C11 C12 C13 -2.2(12)
C11 C12 C13 C8 0.9(11)
C9 C8 C13 C12 1.7(10)
C7 C8 C13 C12 179.6(6)
C19 N3 C15 C16 -0.4(9)
Cu1 N3 C15 C16 -172.2(5)
N3 C15 C16 C17 1.6(10)
C15 C16 C17 C18 -2.9(11)
C16 C17 C18 C19 3.1(10)
C15 N3 C19 C18 0.7(9)
Cu1 N3 C19 C18 172.3(5)
C15 N3 C19 C20 179.8(5)
Cu1 N3 C19 C20 -8.5(7)
C17 C18 C19 N3 -2.1(9)
C17 C18 C19 C20 178.8(6)
C21 N4 C20 C19 176.4(5)
N3 C19 C20 N4 7.9(9)
C18 C19 C20 N4 -172.9(6)
C20 N4 C21 C28 123.3(7)
C20 N4 C21 C22 -108.9(7)
C28 C21 C22 C27 24.8(10)
N4 C21 C22 C27 -98.8(8)
C28 C21 C22 C23 -157.1(7)
N4 C21 C22 C23 79.3(8)
C27 C22 C23 C24 0.4(13)
C21 C22 C23 C24 -177.6(8)
C22 C23 C24 C25 -1.2(15)
C23 C24 C25 C26 2.3(18)
C24 C25 C26 C27 -2.7(19)
C23 C22 C27 C26 -0.6(11)
C21 C22 C27 C26 177.3(7)
C25 C26 C27 C22 1.7(14)
C33 N5 C29 C30 -0.5(9)
Cu1 N5 C29 C30 -175.9(5)
N5 C29 C30 C31 0.6(11)
C29 C30 C31 C32 -0.2(12)
C30 C31 C32 C33 -0.4(12)
C31 C32 C33 N5 0.6(10)
C31 C32 C33 C34 -179.6(6)
C29 N5 C33 C32 -0.1(8)
Cu1 N5 C33 C32 175.7(5)
C29 N5 C33 C34 -179.9(5)
Cu1 N5 C33 C34 -4.1(6)
C35 N6 C34 C33 178.9(5)
Cu1 N6 C34 C33 -1.4(7)
C32 C33 C34 N6 -176.1(6)
N5 C33 C34 N6 3.7(8)
C34 N6 C35 C36 111.0(6)
Cu1 N6 C35 C36 -68.6(6)
C34 N6 C35 C42 -14.4(8)
Cu1 N6 C35 C42 166.0(5)
N6 C35 C36 C41 143.2(8)
C42 C35 C36 C41 -88.7(9)
N6 C35 C36 C37 -39.7(8)
C42 C35 C36 C37 88.3(8)
C41 C36 C37 C38 -1.0(12)
C35 C36 C37 C38 -178.1(6)
C36 C37 C38 C39 -0.5(14)
C37 C38 C39 C40 7(2)
C38 C39 C40 C41 -12(2)
C37 C36 C41 C40 -4.4(16)
C35 C36 C41 C40 172.7(11)
C39 C40 C41 C36 11(2)
